data_7001954
loop_
_publ_author_name
'Ruiz, Javier'
'Berros, \'Angela'
'Perandones, Bernab\'e F.'
'Vivanco, Maril\'in'

_publ_section_title
;
 NHC--manganese(i) complexes as carbene transfer agents
;
_journal_issue 35
_journal_name_full 'Dalton Transactions'
_journal_page_first 6999
_journal_paper_doi 10.1039/b906450h
_journal_year 2009
_chemical_compound_source 'synthesis as described'
_chemical_formula_moiety 'C21 H16 Mn N4 O3, F6 P'
_chemical_formula_sum 'C21 H16 F6 Mn N4 O3 P'
_chemical_formula_weight 572.29
_chemical_name_systematic
;
?
;
_space_group_IT_number 56
_symmetry_cell_setting orthorhombic
_symmetry_Int_Tables_number 56
_symmetry_space_group_name_Hall '-P 2ab 2ac'
_symmetry_space_group_name_H-M 'P c c n'
_atom_sites_solution_hydrogens geom
_atom_sites_solution_primary direct
_atom_sites_solution_secondary difmap
_audit_creation_date 2009-03-23T10:26:41-00:00
_audit_creation_method 'WinGX routine CIF_UPDATE'
_cell_angle_alpha 90
_cell_angle_beta 90
_cell_angle_gamma 90
_cell_formula_units_Z 8
_cell_length_a 17.9823(7)
_cell_length_b 20.1857(9)
_cell_length_c 12.4699(5)
_cell_measurement_reflns_used 1954
_cell_measurement_temperature 100(2)
_cell_measurement_theta_max 20.05
_cell_measurement_theta_min 2.26
_cell_measurement_wavelength 0.71073
_cell_volume 4526.4(3)
_computing_cell_refinement 'APPEX2 (BRUKER AXS, 2005)'
_computing_data_collection 'APPEX2 (BRUKER AXS, 2005)'
_computing_data_reduction 'APPEX2 (BRUKER AXS, 2005)'
_computing_molecular_graphics 'Ortep-3 for Windows (Farrugia, 1997)'
_computing_publication_material 'WinGX publication routines (Farrugia, 1999)'
_computing_structure_refinement 'SHELXL-97 (Sheldrick, 1997)'
_computing_structure_solution 'SIR-97 (Giacovazzo et all, 1999'
_diffrn_ambient_temperature 100(2)
_diffrn_measured_fraction_theta_full 1
_diffrn_measured_fraction_theta_max 1
_diffrn_measurement_device 'four-circle diffractometer'
_diffrn_measurement_device_type 'BRUKER APPEX-II CCD'
_diffrn_measurement_method 'omega and phi scans'
_diffrn_radiation_monochromator graphite
_diffrn_radiation_probe x-ray
_diffrn_radiation_source 'fine-focus sealed tube'
_diffrn_radiation_type MoK\a
_diffrn_radiation_wavelength 0.7107
_diffrn_reflns_av_R_equivalents 0.1062
_diffrn_reflns_av_unetI/netI 0.0632
_diffrn_reflns_limit_h_max 22
_diffrn_reflns_limit_h_min 0
_diffrn_reflns_limit_k_max 25
_diffrn_reflns_limit_k_min 0
_diffrn_reflns_limit_l_max 15
_diffrn_reflns_limit_l_min 0
_diffrn_reflns_number 61187
_diffrn_reflns_theta_full 26.41
_diffrn_reflns_theta_max 26.41
_diffrn_reflns_theta_min 1.52
_exptl_absorpt_coefficient_mu 0.736
_exptl_absorpt_correction_T_max 0.985
_exptl_absorpt_correction_T_min 0.892
_exptl_absorpt_correction_type multi-scan
_exptl_absorpt_process_details 'BRUKER SADABS'
_exptl_crystal_colour colourless
_exptl_crystal_density_diffrn 1.68
_exptl_crystal_density_method 'not measured'
_exptl_crystal_description prism
_exptl_crystal_F_000 2304
_exptl_crystal_size_max 0.28
_exptl_crystal_size_mid 0.2
_exptl_crystal_size_min 0.02
_refine_diff_density_max 0.542
_refine_diff_density_min -0.38
_refine_diff_density_rms 0.086
_refine_ls_extinction_method none
_refine_ls_goodness_of_fit_ref 1.016
_refine_ls_hydrogen_treatment mixed
_refine_ls_matrix_type full
_refine_ls_number_parameters 330
_refine_ls_number_reflns 4653
_refine_ls_number_restraints 0
_refine_ls_restrained_S_all 1.016
_refine_ls_R_factor_all 0.1034
_refine_ls_R_factor_gt 0.0434
_refine_ls_shift/su_max 0
_refine_ls_shift/su_mean 0
_refine_ls_structure_factor_coef Fsqd
_refine_ls_weighting_details 'calc w=1/[\s^2^(Fo^2^)+(0.0311P)^2^+1.0725P] where P=(Fo^2^+2Fc^2^)/3'
_refine_ls_weighting_scheme calc
_refine_ls_wR_factor_gt 0.083
_refine_ls_wR_factor_ref 0.1073
_reflns_number_gt 2859
_reflns_number_total 4653
_reflns_threshold_expression >2\s(I)
_cod_data_source_file b906450h.txt
_cod_data_source_block 8a
_cod_database_code 7001954

loop_
_space_group_symop_operation_xyz
'x, y, z'
'-x+1/2, -y+1/2, z'
'x+1/2, -y, -z+1/2'
'-x, y+1/2, -z+1/2'
'-x, -y, -z'
'x-1/2, y-1/2, -z'
'-x-1/2, y, z-1/2'
'x, -y-1/2, z-1/2'

loop_
_atom_site_label
_atom_site_type_symbol
_atom_site_fract_x
_atom_site_fract_y
_atom_site_fract_z
_atom_site_U_iso_or_equiv
_atom_site_adp_type
_atom_site_occupancy
_atom_site_symmetry_multiplicity
_atom_site_calc_flag
_atom_site_refinement_flags
_atom_site_disorder_assembly
_atom_site_disorder_group
H3 H -0.095(2) 0.021(2) 0.235(3) 0.036(12) Uiso 1 1 d . . .
Mn1 Mn -0.08970(3) 0.17021(3) 0.27942(4) 0.02048(14) Uani 1 1 d . . .
N1 N 0.03206(16) 0.09382(14) 0.1474(2) 0.0219(7) Uani 1 1 d . . .
C2 C -0.03235(19) 0.09509(17) 0.2042(3) 0.0202(8) Uani 1 1 d . . .
N3 N -0.05364(18) 0.03061(15) 0.2096(2) 0.0222(7) Uani 1 1 d . . .
C4 C -0.0043(2) -0.01136(17) 0.1575(3) 0.0212(8) Uani 1 1 d . . .
C5 C 0.05140(19) 0.02934(18) 0.1183(3) 0.0222(8) Uani 1 1 d . . .
C6 C 0.1116(2) 0.0039(2) 0.0618(3) 0.0283(9) Uani 1 1 d . . .
H6 H 0.1498 0.0318 0.035 0.034 Uiso 1 1 calc R . .
C7 C 0.1132(2) -0.0636(2) 0.0465(3) 0.0307(9) Uani 1 1 d . . .
H7 H 0.1537 -0.0828 0.0087 0.037 Uiso 1 1 calc R . .
C8 C 0.0564(2) -0.1047(2) 0.0855(3) 0.0308(9) Uani 1 1 d . . .
H8 H 0.0592 -0.1511 0.073 0.037 Uiso 1 1 calc R . .
C9 C -0.0033(2) -0.07960(19) 0.1414(3) 0.0287(9) Uani 1 1 d . . .
H9 H -0.0418 -0.1074 0.1677 0.034 Uiso 1 1 calc R . .
C10 C 0.0771(2) 0.15030(18) 0.1128(3) 0.0287(9) Uani 1 1 d . . .
H10A H 0.0463 0.1904 0.1121 0.043 Uiso 1 1 calc R . .
H10B H 0.0964 0.142 0.0406 0.043 Uiso 1 1 calc R . .
H10C H 0.1187 0.1564 0.1626 0.043 Uiso 1 1 calc R . .
N11 N 0.00734(16) 0.19041(14) 0.3601(2) 0.0210(7) Uani 1 1 d . . .
C12 C 0.0586(2) 0.23631(18) 0.3340(3) 0.0259(9) Uani 1 1 d . . .
H12 H 0.0478 0.2662 0.2773 0.031 Uiso 1 1 calc R . .
C13 C 0.1258(2) 0.24186(19) 0.3858(3) 0.0281(9) Uani 1 1 d . . .
H13 H 0.1604 0.2749 0.3648 0.034 Uiso 1 1 calc R . .
C14 C 0.1424(2) 0.19897(19) 0.4684(3) 0.0303(9) Uani 1 1 d . . .
H14 H 0.189 0.2014 0.5042 0.036 Uiso 1 1 calc R . .
C15 C 0.0899(2) 0.15232(18) 0.4982(3) 0.0274(9) Uani 1 1 d . . .
H15 H 0.0999 0.1222 0.5549 0.033 Uiso 1 1 calc R . .
C16 C 0.02257(19) 0.15006(17) 0.4444(3) 0.0201(8) Uani 1 1 d . . .
C17 C -0.03892(19) 0.10552(17) 0.4743(3) 0.0214(8) Uani 1 1 d . . .
C18 C -0.0382(2) 0.06696(18) 0.5666(3) 0.0266(9) Uani 1 1 d . . .
H18 H 0.0041 0.0667 0.6122 0.032 Uiso 1 1 calc R . .
C19 C -0.0996(2) 0.02903(19) 0.5914(3) 0.0320(9) Uani 1 1 d . . .
H19 H -0.1002 0.0023 0.654 0.038 Uiso 1 1 calc R . .
C20 C -0.1599(2) 0.03057(19) 0.5243(3) 0.0281(9) Uani 1 1 d . . .
H20 H -0.2027 0.0047 0.5396 0.034 Uiso 1 1 calc R . .
C21 C -0.1578(2) 0.07002(18) 0.4342(3) 0.0249(8) Uani 1 1 d . . .
H21 H -0.2 0.0709 0.3884 0.03 Uiso 1 1 calc R . .
N22 N -0.09851(15) 0.10732(14) 0.4086(2) 0.0202(6) Uani 1 1 d . . .
C23 C -0.0774(2) 0.22771(19) 0.1712(3) 0.0277(9) Uani 1 1 d . . .
O24 O -0.07309(16) 0.26514(14) 0.1012(2) 0.0424(8) Uani 1 1 d . . .
C25 C -0.1758(2) 0.14614(18) 0.2143(3) 0.0276(9) Uani 1 1 d . . .
O26 O -0.23000(15) 0.13373(13) 0.1709(2) 0.0377(7) Uani 1 1 d . . .
C27 C -0.1414(2) 0.23437(19) 0.3524(3) 0.0266(9) Uani 1 1 d . . .
O28 O -0.17524(15) 0.27516(14) 0.3937(3) 0.0431(8) Uani 1 1 d . . .
P1 P 0.27254(5) 0.09169(5) 0.25190(8) 0.0277(2) Uani 1 1 d . . .
F1 F 0.25615(13) 0.07875(13) 0.12817(17) 0.0479(7) Uani 1 1 d . . .
F2 F 0.35880(13) 0.09971(18) 0.2241(2) 0.0744(10) Uani 1 1 d . . .
F3 F 0.28628(15) 0.01417(12) 0.2721(2) 0.0579(7) Uani 1 1 d . . .
F4 F 0.29110(13) 0.10465(12) 0.37499(17) 0.0435(6) Uani 1 1 d . . .
F5 F 0.18755(12) 0.08208(11) 0.27984(18) 0.0395(6) Uani 1 1 d . . .
F6 F 0.25966(15) 0.16823(11) 0.2329(2) 0.0532(7) Uani 1 1 d . . .

loop_
_atom_site_aniso_label
_atom_site_aniso_U_11
_atom_site_aniso_U_22
_atom_site_aniso_U_33
_atom_site_aniso_U_23
_atom_site_aniso_U_13
_atom_site_aniso_U_12
Mn1 0.0249(3) 0.0174(3) 0.0191(3) 0.0012(2) -0.0008(2) -0.0005(2)
N1 0.0258(16) 0.0214(17) 0.0186(16) 0.0008(13) -0.0006(13) -0.0021(13)
C2 0.0266(19) 0.0202(19) 0.0139(18) 0.0026(15) -0.0042(15) -0.0030(15)
N3 0.0268(18) 0.0224(17) 0.0175(16) 0.0005(14) 0.0046(14) -0.0005(14)
C4 0.0274(19) 0.022(2) 0.0146(18) 0.0003(15) -0.0012(15) 0.0034(16)
C5 0.0252(19) 0.023(2) 0.0187(19) 0.0019(16) -0.0051(16) 0.0005(16)
C6 0.026(2) 0.034(2) 0.024(2) -0.0013(18) -0.0016(16) 0.0003(18)
C7 0.032(2) 0.038(2) 0.022(2) -0.0053(18) -0.0050(17) 0.0116(19)
C8 0.038(2) 0.027(2) 0.027(2) 0.0010(17) -0.0079(18) 0.0086(19)
C9 0.036(2) 0.026(2) 0.024(2) -0.0004(17) 0.0002(17) -0.0025(18)
C10 0.030(2) 0.027(2) 0.029(2) 0.0018(17) 0.0059(17) -0.0058(17)
N11 0.0290(17) 0.0160(15) 0.0181(16) -0.0006(12) 0.0055(13) -0.0007(13)
C12 0.032(2) 0.017(2) 0.029(2) 0.0014(16) 0.0041(18) -0.0023(16)
C13 0.028(2) 0.025(2) 0.031(2) -0.0066(18) 0.0074(18) -0.0070(17)
C14 0.027(2) 0.035(2) 0.029(2) -0.0064(19) -0.0022(18) -0.0036(18)
C15 0.031(2) 0.026(2) 0.025(2) -0.0003(16) -0.0033(17) -0.0006(19)
C16 0.0265(19) 0.0166(18) 0.0172(18) -0.0043(15) 0.0028(15) -0.0002(15)
C17 0.0267(19) 0.0192(19) 0.0183(19) -0.0043(15) 0.0053(16) 0.0007(16)
C18 0.034(2) 0.026(2) 0.020(2) 0.0018(16) -0.0001(17) -0.0022(18)
C19 0.044(2) 0.031(2) 0.021(2) 0.0057(17) 0.0044(19) -0.007(2)
C20 0.035(2) 0.028(2) 0.022(2) -0.0043(17) 0.0065(17) -0.0094(18)
C21 0.027(2) 0.029(2) 0.0185(19) -0.0038(17) 0.0023(16) -0.0045(17)
N22 0.0254(16) 0.0197(15) 0.0155(15) -0.0031(12) 0.0014(13) -0.0007(13)
C23 0.028(2) 0.026(2) 0.029(2) -0.0002(18) -0.0045(17) 0.0001(17)
O24 0.0476(18) 0.0391(18) 0.0406(18) 0.0221(15) 0.0002(14) 0.0000(14)
C25 0.040(2) 0.0182(18) 0.025(2) 0.0012(17) 0.0024(19) 0.0041(17)
O26 0.0354(17) 0.0385(17) 0.0392(17) -0.0022(14) -0.0132(14) -0.0004(14)
C27 0.0222(19) 0.023(2) 0.034(2) -0.0018(18) -0.0030(17) -0.0081(17)
O28 0.0303(15) 0.0325(17) 0.066(2) -0.0185(16) 0.0043(15) -0.0007(13)
P1 0.0281(5) 0.0309(6) 0.0241(5) 0.0014(4) 0.0009(4) -0.0005(4)
F1 0.0449(14) 0.0728(18) 0.0258(13) -0.0090(13) -0.0009(11) -0.0009(13)
F2 0.0274(13) 0.153(3) 0.0425(16) 0.0355(19) 0.0021(12) -0.0064(16)
F3 0.0768(19) 0.0367(14) 0.0601(18) -0.0034(13) 0.0016(15) 0.0227(13)
F4 0.0543(15) 0.0520(16) 0.0243(13) 0.0053(11) -0.0081(11) -0.0101(12)
F5 0.0336(12) 0.0451(14) 0.0400(14) 0.0081(12) 0.0062(11) -0.0041(11)
F6 0.0767(18) 0.0292(13) 0.0538(16) 0.0140(13) -0.0201(14) -0.0160(13)

loop_
_atom_type_symbol
_atom_type_description
_atom_type_scat_dispersion_real
_atom_type_scat_dispersion_imag
_atom_type_scat_source
C C 0.0033 0.0016 'International Tables Vol C Tables 4.2.6.8 and 6.1.1.4'
H H 0 0 'International Tables Vol C Tables 4.2.6.8 and 6.1.1.4'
N N 0.0061 0.0033 'International Tables Vol C Tables 4.2.6.8 and 6.1.1.4'
O O 0.0106 0.006 'International Tables Vol C Tables 4.2.6.8 and 6.1.1.4'
F F 0.0171 0.0103 'International Tables Vol C Tables 4.2.6.8 and 6.1.1.4'
P P 0.1023 0.0942 'International Tables Vol C Tables 4.2.6.8 and 6.1.1.4'
Mn Mn 0.3368 0.7283 'International Tables Vol C Tables 4.2.6.8 and 6.1.1.4'

loop_
_geom_angle_atom_site_label_1
_geom_angle_atom_site_label_2
_geom_angle_atom_site_label_3
_geom_angle
_geom_angle_site_symmetry_1
_geom_angle_site_symmetry_3
_geom_angle_publ_flag
C23 Mn1 C25 86.66(17) . . ?
C23 Mn1 C27 88.81(17) . . ?
C25 Mn1 C27 88.81(16) . . ?
C23 Mn1 N11 97.76(14) . . ?
C25 Mn1 N11 175.36(14) . . ?
C27 Mn1 N11 92.70(13) . . ?
C23 Mn1 N22 176.38(14) . . ?
C25 Mn1 N22 96.87(14) . . ?
C27 Mn1 N22 90.45(14) . . ?
N11 Mn1 N22 78.73(11) . . ?
C23 Mn1 C2 94.13(15) . . ?
C25 Mn1 C2 91.50(15) . . ?
C27 Mn1 C2 177.05(15) . . ?
N11 Mn1 C2 86.77(12) . . ?
N22 Mn1 C2 86.60(12) . . ?
C2 N1 C5 111.5(3) . . ?
C2 N1 C10 127.7(3) . . ?
C5 N1 C10 120.8(3) . . ?
N3 C2 N1 104.3(3) . . ?
N3 C2 Mn1 122.8(3) . . ?
N1 C2 Mn1 132.7(3) . . ?
C2 N3 C4 112.4(3) . . ?
C2 N3 H3 120(3) . . ?
C4 N3 H3 127(3) . . ?
C5 C4 N3 105.4(3) . . ?
C5 C4 C9 121.8(3) . . ?
N3 C4 C9 132.8(3) . . ?
C4 C5 C6 121.5(3) . . ?
C4 C5 N1 106.4(3) . . ?
C6 C5 N1 132.1(3) . . ?
C7 C6 C5 117.0(4) . . ?
C7 C6 H6 121.5 . . ?
C5 C6 H6 121.5 . . ?
C6 C7 C8 121.4(4) . . ?
C6 C7 H7 119.3 . . ?
C8 C7 H7 119.3 . . ?
C9 C8 C7 121.7(4) . . ?
C9 C8 H8 119.1 . . ?
C7 C8 H8 119.1 . . ?
C8 C9 C4 116.6(4) . . ?
C8 C9 H9 121.7 . . ?
C4 C9 H9 121.7 . . ?
N1 C10 H10A 109.5 . . ?
N1 C10 H10B 109.5 . . ?
H10A C10 H10B 109.5 . . ?
N1 C10 H10C 109.5 . . ?
H10A C10 H10C 109.5 . . ?
H10B C10 H10C 109.5 . . ?
C12 N11 C16 117.5(3) . . ?
C12 N11 Mn1 126.9(2) . . ?
C16 N11 Mn1 115.5(2) . . ?
N11 C12 C13 123.0(3) . . ?
N11 C12 H12 118.5 . . ?
C13 C12 H12 118.5 . . ?
C14 C13 C12 119.4(4) . . ?
C14 C13 H13 120.3 . . ?
C12 C13 H13 120.3 . . ?
C13 C14 C15 118.7(4) . . ?
C13 C14 H14 120.7 . . ?
C15 C14 H14 120.7 . . ?
C14 C15 C16 119.3(3) . . ?
C14 C15 H15 120.4 . . ?
C16 C15 H15 120.4 . . ?
N11 C16 C15 122.1(3) . . ?
N11 C16 C17 114.3(3) . . ?
C15 C16 C17 123.6(3) . . ?
N22 C17 C18 121.7(3) . . ?
N22 C17 C16 115.2(3) . . ?
C18 C17 C16 123.0(3) . . ?
C19 C18 C17 119.3(4) . . ?
C19 C18 H18 120.4 . . ?
C17 C18 H18 120.4 . . ?
C20 C19 C18 119.0(4) . . ?
C20 C19 H19 120.5 . . ?
C18 C19 H19 120.5 . . ?
C19 C20 C21 119.4(4) . . ?
C19 C20 H20 120.3 . . ?
C21 C20 H20 120.3 . . ?
N22 C21 C20 122.6(3) . . ?
N22 C21 H21 118.7 . . ?
C20 C21 H21 118.7 . . ?
C21 N22 C17 118.1(3) . . ?
C21 N22 Mn1 126.4(2) . . ?
C17 N22 Mn1 115.5(2) . . ?
O24 C23 Mn1 176.7(3) . . ?
O26 C25 Mn1 176.8(3) . . ?
O28 C27 Mn1 176.8(4) . . ?
F6 P1 F5 90.65(14) . . ?
F6 P1 F1 89.29(14) . . ?
F5 P1 F1 90.83(13) . . ?
F6 P1 F4 90.86(14) . . ?
F5 P1 F4 90.59(13) . . ?
F1 P1 F4 178.57(14) . . ?
F6 P1 F2 90.61(17) . . ?
F5 P1 F2 178.74(17) . . ?
F1 P1 F2 89.20(14) . . ?
F4 P1 F2 89.38(14) . . ?
F6 P1 F3 179.41(16) . . ?
F5 P1 F3 89.68(14) . . ?
F1 P1 F3 91.19(15) . . ?
F4 P1 F3 88.64(14) . . ?
F2 P1 F3 89.05(17) . . ?

loop_
_geom_bond_atom_site_label_1
_geom_bond_atom_site_label_2
_geom_bond_distance
_geom_bond_site_symmetry_2
_geom_bond_publ_flag
Mn1 C23 1.794(4) . ?
Mn1 C25 1.814(4) . ?
Mn1 C27 1.836(4) . ?
Mn1 N11 2.055(3) . ?
Mn1 N22 2.057(3) . ?
Mn1 C2 2.060(4) . ?
N1 C2 1.358(4) . ?
N1 C5 1.395(4) . ?
N1 C10 1.464(4) . ?
C2 N3 1.358(4) . ?
N3 C4 1.388(4) . ?
N3 H3 0.83(4) . ?
C4 C5 1.384(5) . ?
C4 C9 1.392(5) . ?
C5 C6 1.390(5) . ?
C6 C7 1.376(5) . ?
C6 H6 0.95 . ?
C7 C8 1.403(5) . ?
C7 H7 0.95 . ?
C8 C9 1.377(5) . ?
C8 H8 0.95 . ?
C9 H9 0.95 . ?
C10 H10A 0.98 . ?
C10 H10B 0.98 . ?
C10 H10C 0.98 . ?
N11 C12 1.346(4) . ?
N11 C16 1.358(4) . ?
C12 C13 1.374(5) . ?
C12 H12 0.95 . ?
C13 C14 1.379(5) . ?
C13 H13 0.95 . ?
C14 C15 1.384(5) . ?
C14 H14 0.95 . ?
C15 C16 1.385(5) . ?
C15 H15 0.95 . ?
C16 C17 1.473(5) . ?
C17 N22 1.349(4) . ?
C17 C18 1.390(5) . ?
C18 C19 1.379(5) . ?
C18 H18 0.95 . ?
C19 C20 1.369(5) . ?
C19 H19 0.95 . ?
C20 C21 1.377(5) . ?
C20 H20 0.95 . ?
C21 N22 1.344(4) . ?
C21 H21 0.95 . ?
C23 O24 1.157(4) . ?
C25 O26 1.143(4) . ?
C27 O28 1.146(4) . ?
P1 F6 1.580(2) . ?
P1 F5 1.580(2) . ?
P1 F1 1.592(2) . ?
P1 F4 1.592(2) . ?
P1 F2 1.598(3) . ?
P1 F3 1.604(3) . ?

loop_
_geom_torsion_atom_site_label_1
_geom_torsion_atom_site_label_2
_geom_torsion_atom_site_label_3
_geom_torsion_atom_site_label_4
_geom_torsion
_geom_torsion_site_symmetry_1
_geom_torsion_site_symmetry_2
_geom_torsion_site_symmetry_3
_geom_torsion_site_symmetry_4
_geom_torsion_publ_flag
C5 N1 C2 N3 -0.6(4) . . . . ?
C10 N1 C2 N3 176.5(3) . . . . ?
C5 N1 C2 Mn1 175.7(3) . . . . ?
C10 N1 C2 Mn1 -7.3(5) . . . . ?
C23 Mn1 C2 N3 -141.1(3) . . . . ?
C25 Mn1 C2 N3 -54.4(3) . . . . ?
N11 Mn1 C2 N3 121.3(3) . . . . ?
N22 Mn1 C2 N3 42.4(3) . . . . ?
C23 Mn1 C2 N1 43.2(3) . . . . ?
C25 Mn1 C2 N1 129.9(3) . . . . ?
N11 Mn1 C2 N1 -54.4(3) . . . . ?
N22 Mn1 C2 N1 -133.3(3) . . . . ?
N1 C2 N3 C4 0.0(4) . . . . ?
Mn1 C2 N3 C4 -176.8(2) . . . . ?
C2 N3 C4 C5 0.6(4) . . . . ?
C2 N3 C4 C9 -179.4(4) . . . . ?
N3 C4 C5 C6 179.3(3) . . . . ?
C9 C4 C5 C6 -0.6(5) . . . . ?
N3 C4 C5 N1 -0.9(4) . . . . ?
C9 C4 C5 N1 179.1(3) . . . . ?
C2 N1 C5 C4 1.0(4) . . . . ?
C10 N1 C5 C4 -176.3(3) . . . . ?
C2 N1 C5 C6 -179.3(4) . . . . ?
C10 N1 C5 C6 3.4(6) . . . . ?
C4 C5 C6 C7 0.0(5) . . . . ?
N1 C5 C6 C7 -179.6(4) . . . . ?
C5 C6 C7 C8 0.5(5) . . . . ?
C6 C7 C8 C9 -0.4(6) . . . . ?
C7 C8 C9 C4 -0.1(5) . . . . ?
C5 C4 C9 C8 0.6(5) . . . . ?
N3 C4 C9 C8 -179.3(4) . . . . ?
C23 Mn1 N11 C12 2.6(3) . . . . ?
C27 Mn1 N11 C12 -86.6(3) . . . . ?
N22 Mn1 N11 C12 -176.5(3) . . . . ?
C2 Mn1 N11 C12 96.3(3) . . . . ?
C23 Mn1 N11 C16 -173.1(3) . . . . ?
C27 Mn1 N11 C16 97.7(3) . . . . ?
N22 Mn1 N11 C16 7.8(2) . . . . ?
C2 Mn1 N11 C16 -79.4(2) . . . . ?
C16 N11 C12 C13 2.8(5) . . . . ?
Mn1 N11 C12 C13 -172.9(3) . . . . ?
N11 C12 C13 C14 -0.1(6) . . . . ?
C12 C13 C14 C15 -1.3(6) . . . . ?
C13 C14 C15 C16 0.1(5) . . . . ?
C12 N11 C16 C15 -4.1(5) . . . . ?
Mn1 N11 C16 C15 172.0(3) . . . . ?
C12 N11 C16 C17 174.5(3) . . . . ?
Mn1 N11 C16 C17 -9.4(4) . . . . ?
C14 C15 C16 N11 2.8(5) . . . . ?
C14 C15 C16 C17 -175.7(3) . . . . ?
N11 C16 C17 N22 5.3(4) . . . . ?
C15 C16 C17 N22 -176.1(3) . . . . ?
N11 C16 C17 C18 -171.1(3) . . . . ?
C15 C16 C17 C18 7.5(5) . . . . ?
N22 C17 C18 C19 0.7(5) . . . . ?
C16 C17 C18 C19 176.8(3) . . . . ?
C17 C18 C19 C20 -0.2(6) . . . . ?
C18 C19 C20 C21 -0.3(6) . . . . ?
C19 C20 C21 N22 0.3(6) . . . . ?
C20 C21 N22 C17 0.1(5) . . . . ?
C20 C21 N22 Mn1 -178.1(3) . . . . ?
C18 C17 N22 C21 -0.6(5) . . . . ?
C16 C17 N22 C21 -177.1(3) . . . . ?
C18 C17 N22 Mn1 177.8(3) . . . . ?
C16 C17 N22 Mn1 1.3(4) . . . . ?
C25 Mn1 N22 C21 -8.1(3) . . . . ?
C27 Mn1 N22 C21 80.8(3) . . . . ?
N11 Mn1 N22 C21 173.5(3) . . . . ?
C2 Mn1 N22 C21 -99.2(3) . . . . ?
C25 Mn1 N22 C17 173.7(2) . . . . ?
C27 Mn1 N22 C17 -97.4(3) . . . . ?
N11 Mn1 N22 C17 -4.8(2) . . . . ?
C2 Mn1 N22 C17 82.6(2) . . . . ?
